data_7112524
loop_
_publ_author_name
'Wheeler, Kraig A.'
'Malehorn, Steven H.'
'Egan, Annie E.'

_publ_section_title
;
 Valine sulfonamidecinnamic acid asymmetric crystal reactions.
;
_journal_issue 4
_journal_name_full 'Chemical communications (Cambridge, England)'
_journal_page_first 519
_journal_page_last 521
_journal_paper_doi 10.1039/c1cc15068e
_journal_volume 48
_journal_year 2012
_chemical_formula_moiety 'C14 H17 N O6 S'
_chemical_formula_sum 'C14 H17 N O6 S'
_chemical_formula_weight 327.35
_chemical_name_systematic
;
?
;
_space_group_IT_number 2
_symmetry_cell_setting triclinic
_symmetry_space_group_name_Hall '-P 1'
_symmetry_space_group_name_H-M 'P -1'
_atom_sites_solution_hydrogens geom
_atom_sites_solution_primary direct
_atom_sites_solution_secondary difmap
_audit_creation_method SHELXL-97
_cell_angle_alpha 88.734(1)
_cell_angle_beta 87.853(1)
_cell_angle_gamma 64.951(1)
_cell_formula_units_Z 2
_cell_length_a 7.2401(1)
_cell_length_b 7.2996(1)
_cell_length_c 15.8742(3)
_cell_measurement_reflns_used 8154
_cell_measurement_temperature 100(2)
_cell_measurement_theta_max 71.306
_cell_measurement_theta_min 2.759
_cell_volume 759.49(2)
_computing_cell_refinement APEX2
_computing_data_reduction
;
SAINT (Bruker, 2010) and XPREP (Bruker, 2010)
;
_computing_molecular_graphics 'XSEED (Barbour, 2001)'
_computing_publication_material 'XSEED (Barbour, 2001)'
_computing_structure_refinement 'SHELXL-97 (Sheldrick, 2008)'
_computing_structure_solution 'SHELXS-97 (Sheldrick, 2008)'
_diffrn_ambient_temperature 100(2)
_diffrn_detector_area_resol_mean 8.3
_diffrn_measured_fraction_theta_full 0.974
_diffrn_measured_fraction_theta_max 0.974
_diffrn_measurement_device_type 'Bruker APEXII CCD'
_diffrn_measurement_method 'phi and omega scans'
_diffrn_radiation_monochromator graphite
_diffrn_radiation_source 'fine-focus sealed tube'
_diffrn_radiation_type CuK\a
_diffrn_radiation_wavelength 1.54178
_diffrn_reflns_av_R_equivalents 0.0467
_diffrn_reflns_av_sigmaI/netI 0.0342
_diffrn_reflns_limit_h_max 8
_diffrn_reflns_limit_h_min -8
_diffrn_reflns_limit_k_max 8
_diffrn_reflns_limit_k_min -7
_diffrn_reflns_limit_l_max 19
_diffrn_reflns_limit_l_min -19
_diffrn_reflns_number 15072
_diffrn_reflns_theta_full 68.24
_diffrn_reflns_theta_max 68.24
_diffrn_reflns_theta_min 2.79
_exptl_absorpt_coefficient_mu 2.169
_exptl_absorpt_correction_T_max 0.815
_exptl_absorpt_correction_T_min 0.459
_exptl_absorpt_correction_type multi-scan
_exptl_absorpt_process_details 'SADABS (Bruker, 2010)'
_exptl_crystal_colour colorless
_exptl_crystal_density_diffrn 1.431
_exptl_crystal_density_method 'not measured'
_exptl_crystal_description 'transparent lathe'
_exptl_crystal_F_000 344
_exptl_crystal_size_max 0.43
_exptl_crystal_size_mid 0.35
_exptl_crystal_size_min 0.06
_refine_diff_density_max 0.635
_refine_diff_density_min -0.344
_refine_diff_density_rms 0.066
_refine_ls_extinction_method none
_refine_ls_goodness_of_fit_ref 1.121
_refine_ls_hydrogen_treatment mixed
_refine_ls_matrix_type full
_refine_ls_number_parameters 211
_refine_ls_number_reflns 2710
_refine_ls_number_restraints 3
_refine_ls_restrained_S_all 1.121
_refine_ls_R_factor_all 0.0509
_refine_ls_R_factor_gt 0.0485
_refine_ls_shift/su_max 0.000
_refine_ls_shift/su_mean 0.000
_refine_ls_structure_factor_coef Fsqd
_refine_ls_weighting_details 'calc w=1/[\s^2^(Fo^2^)+(0.0528P)^2^+0.9583P] where P=(Fo^2^+2Fc^2^)/3'
_refine_ls_weighting_scheme calc
_refine_ls_wR_factor_gt 0.1270
_refine_ls_wR_factor_ref 0.1290
_reflns_number_gt 2566
_reflns_number_total 2710
_reflns_threshold_expression >2sigma(I)
_cod_data_source_file c1cc15068e.txt
_cod_data_source_block kaw108_DlVal(unreacted)_838809
_cod_depositor_comments
;
The following automatic conversions were performed:

'_symmetry_cell_setting' value 'Triclinic' changed to 'triclinic'
according to
/usr/data/users/saulius/automatic-downloads/retrospective/RSC/lib/dictionaries/cif_core.dic
dictionary named 'cif_core.dic' version 2.4.2 from 2011-04-26.

Automatic conversion script
Id: cif_fix_values 2281 2013-09-26 08:29:07Z andrius 
;
_cod_database_code 7112524

loop_
_symmetry_equiv_pos_as_xyz
'x, y, z'
'-x, -y, -z'

loop_
_atom_site_label
_atom_site_type_symbol
_atom_site_fract_x
_atom_site_fract_y
_atom_site_fract_z
_atom_site_U_iso_or_equiv
_atom_site_adp_type
_atom_site_occupancy
_atom_site_symmetry_multiplicity
_atom_site_calc_flag
_atom_site_refinement_flags
S1 S 0.34190(9) 0.20572(9) 0.22196(4) 0.02278(19) Uani 1 1 d .
O1 O 0.2344(3) 1.0822(3) 0.60863(11) 0.0296(4) Uani 1 1 d D
H15 H 0.225(5) 1.169(4) 0.6432(17) 0.036 Uiso 1 1 d D
O2 O 0.1246(3) 0.9425(3) 0.71428(11) 0.0282(4) Uani 1 1 d .
O3 O -0.0706(3) 0.7707(3) 0.17554(12) 0.0313(4) Uani 1 1 d D
H16 H -0.097(5) 0.864(4) 0.2088(18) 0.038 Uiso 1 1 d D
O4 O -0.1542(3) 0.6164(3) 0.28398(11) 0.0277(4) Uani 1 1 d .
O5 O 0.4326(3) 0.2647(3) 0.15127(11) 0.0332(4) Uani 1 1 d .
O6 O 0.4330(3) 0.0030(3) 0.25319(11) 0.0294(4) Uani 1 1 d .
N1 N 0.1123(3) 0.2491(3) 0.19856(13) 0.0253(5) Uani 1 1 d D
H1 H 0.052(4) 0.208(5) 0.2324(16) 0.030 Uiso 1 1 d D
C1 C 0.1830(3) 0.9416(4) 0.64144(16) 0.0235(5) Uani 1 1 d .
C2 C 0.2018(4) 0.7799(4) 0.58317(16) 0.0255(5) Uani 1 1 d .
H2 H 0.1723 0.6717 0.6038 0.031 Uiso 1 1 calc R
C3 C 0.2586(4) 0.7805(4) 0.50273(16) 0.0255(5) Uani 1 1 d .
H3 H 0.2882 0.8906 0.4850 0.031 Uiso 1 1 calc R
C4 C 0.2813(3) 0.6318(4) 0.43781(15) 0.0243(5) Uani 1 1 d .
C5 C 0.3403(4) 0.6675(4) 0.35680(16) 0.0256(5) Uani 1 1 d .
H5 H 0.3666 0.7830 0.3463 0.031 Uiso 1 1 calc R
C6 C 0.3612(4) 0.5368(4) 0.29100(15) 0.0240(5) Uani 1 1 d .
H6 H 0.3998 0.5635 0.2359 0.029 Uiso 1 1 calc R
C7 C 0.3253(3) 0.3677(4) 0.30664(15) 0.0217(5) Uani 1 1 d .
C8 C 0.2699(4) 0.3264(4) 0.38780(15) 0.0241(5) Uani 1 1 d .
H8 H 0.2478 0.2085 0.3982 0.029 Uiso 1 1 calc R
C9 C 0.2476(4) 0.4580(4) 0.45278(15) 0.0251(5) Uani 1 1 d .
H9 H 0.2092 0.4306 0.5079 0.030 Uiso 1 1 calc R
C10 C -0.0889(4) 0.6173(4) 0.21190(15) 0.0244(5) Uani 1 1 d .
C11 C -0.0164(4) 0.4336(4) 0.15387(16) 0.0257(5) Uani 1 1 d .
H11 H 0.0639 0.4550 0.1051 0.031 Uiso 1 1 calc R
C12 C -0.2005(4) 0.4079(4) 0.12048(16) 0.0296(6) Uani 1 1 d .
H12 H -0.2684 0.3685 0.1690 0.036 Uiso 1 1 calc R
C13 C -0.3566(4) 0.6045(4) 0.08293(17) 0.0326(6) Uani 1 1 d .
H13A H -0.2950 0.6436 0.0338 0.049 Uiso 1 1 calc R
H13B H -0.3998 0.7115 0.1253 0.049 Uiso 1 1 calc R
H13C H -0.4754 0.5846 0.0656 0.049 Uiso 1 1 calc R
C14 C -0.1282(4) 0.2368(4) 0.05598(17) 0.0334(6) Uani 1 1 d .
H14A H -0.2448 0.2130 0.0389 0.050 Uiso 1 1 calc R
H14B H -0.0267 0.1132 0.0813 0.050 Uiso 1 1 calc R
H14C H -0.0668 0.2749 0.0065 0.050 Uiso 1 1 calc R

loop_
_atom_site_aniso_label
_atom_site_aniso_U_11
_atom_site_aniso_U_22
_atom_site_aniso_U_33
_atom_site_aniso_U_23
_atom_site_aniso_U_13
_atom_site_aniso_U_12
S1 0.0231(3) 0.0216(3) 0.0220(3) -0.0020(2) 0.0005(2) -0.0079(2)
O1 0.0336(10) 0.0283(10) 0.0232(9) -0.0030(7) -0.0001(7) -0.0095(8)
O2 0.0320(9) 0.0251(9) 0.0273(10) -0.0028(7) 0.0016(7) -0.0122(8)
O3 0.0393(10) 0.0248(10) 0.0297(10) -0.0061(7) 0.0024(8) -0.0134(8)
O4 0.0279(9) 0.0208(9) 0.0306(10) 0.0003(7) -0.0052(7) -0.0064(7)
O5 0.0375(10) 0.0362(11) 0.0269(9) -0.0058(8) 0.0050(8) -0.0169(9)
O6 0.0266(9) 0.0232(9) 0.0337(10) -0.0022(7) -0.0033(7) -0.0057(7)
N1 0.0276(11) 0.0209(11) 0.0265(11) -0.0005(8) -0.0026(8) -0.0092(9)
C1 0.0200(11) 0.0167(12) 0.0302(13) 0.0023(10) -0.0061(10) -0.0039(9)
C2 0.0239(12) 0.0214(13) 0.0292(13) 0.0014(10) -0.0037(10) -0.0075(10)
C3 0.0219(12) 0.0234(13) 0.0283(13) 0.0029(10) -0.0044(9) -0.0066(10)
C4 0.0192(11) 0.0218(12) 0.0265(12) -0.0008(10) -0.0044(9) -0.0030(9)
C5 0.0249(12) 0.0202(12) 0.0295(13) 0.0005(10) -0.0026(10) -0.0075(10)
C6 0.0224(12) 0.0246(13) 0.0234(12) 0.0001(10) -0.0004(9) -0.0084(10)
C7 0.0192(11) 0.0204(12) 0.0222(12) -0.0014(9) -0.0022(9) -0.0049(9)
C8 0.0220(11) 0.0227(12) 0.0266(12) 0.0035(10) -0.0033(9) -0.0086(10)
C9 0.0205(11) 0.0300(13) 0.0193(11) 0.0011(10) -0.0004(9) -0.0052(10)
C10 0.0220(11) 0.0223(13) 0.0242(12) 0.0003(10) -0.0062(9) -0.0045(10)
C11 0.0278(12) 0.0219(13) 0.0253(12) 0.0001(10) -0.0023(10) -0.0084(10)
C12 0.0306(13) 0.0303(14) 0.0251(13) -0.0025(10) -0.0021(10) -0.0100(11)
C13 0.0319(14) 0.0297(14) 0.0308(14) -0.0026(11) -0.0093(11) -0.0070(11)
C14 0.0404(15) 0.0276(14) 0.0276(13) -0.0038(11) -0.0066(11) -0.0093(12)

loop_
_atom_type_symbol
_atom_type_description
_atom_type_scat_dispersion_real
_atom_type_scat_dispersion_imag
_atom_type_scat_source
C C 0.0181 0.0091 'International Tables Vol C Tables 4.2.6.8 and 6.1.1.4'
H H 0.0000 0.0000 'International Tables Vol C Tables 4.2.6.8 and 6.1.1.4'
N N 0.0311 0.0180 'International Tables Vol C Tables 4.2.6.8 and 6.1.1.4'
O O 0.0492 0.0322 'International Tables Vol C Tables 4.2.6.8 and 6.1.1.4'
S S 0.3331 0.5567 'International Tables Vol C Tables 4.2.6.8 and 6.1.1.4'

loop_
_geom_angle_atom_site_label_1
_geom_angle_atom_site_label_2
_geom_angle_atom_site_label_3
_geom_angle
O6 S1 O5 120.22(11)
O6 S1 N1 106.24(11)
O5 S1 N1 107.83(11)
O6 S1 C7 107.37(11)
O5 S1 C7 107.20(12)
N1 S1 C7 107.39(11)
C1 O1 H15 113(2)
C10 O3 H16 111(2)
C11 N1 S1 120.85(18)
C11 N1 H1 115(2)
S1 N1 H1 116(2)
O2 C1 O1 123.4(2)
O2 C1 C2 121.4(2)
O1 C1 C2 115.2(2)
C3 C2 C1 122.1(2)
C3 C2 H2 119.0
C1 C2 H2 119.0
C2 C3 C4 127.9(3)
C2 C3 H3 116.0
C4 C3 H3 116.0
C5 C4 C9 118.8(2)
C5 C4 C3 117.2(2)
C9 C4 C3 123.9(2)
C6 C5 C4 121.1(2)
C6 C5 H5 119.5
C4 C5 H5 119.5
C7 C6 C5 119.3(2)
C7 C6 H6 120.3
C5 C6 H6 120.3
C6 C7 C8 120.7(2)
C6 C7 S1 119.45(18)
C8 C7 S1 119.85(19)
C9 C8 C7 119.7(2)
C9 C8 H8 120.1
C7 C8 H8 120.1
C8 C9 C4 120.4(2)
C8 C9 H9 119.8
C4 C9 H9 119.8
O4 C10 O3 124.9(2)
O4 C10 C11 123.1(2)
O3 C10 C11 112.0(2)
N1 C11 C10 111.0(2)
N1 C11 C12 108.7(2)
C10 C11 C12 110.1(2)
N1 C11 H11 109.0
C10 C11 H11 109.0
C12 C11 H11 109.0
C13 C12 C14 111.1(2)
C13 C12 C11 111.8(2)
C14 C12 C11 109.9(2)
C13 C12 H12 108.0
C14 C12 H12 108.0
C11 C12 H12 108.0
C12 C13 H13A 109.5
C12 C13 H13B 109.5
H13A C13 H13B 109.5
C12 C13 H13C 109.5
H13A C13 H13C 109.5
H13B C13 H13C 109.5
C12 C14 H14A 109.5
C12 C14 H14B 109.5
H14A C14 H14B 109.5
C12 C14 H14C 109.5
H14A C14 H14C 109.5
H14B C14 H14C 109.5

loop_
_geom_bond_atom_site_label_1
_geom_bond_atom_site_label_2
_geom_bond_distance
S1 O6 1.4270(19)
S1 O5 1.4279(19)
S1 N1 1.612(2)
S1 C7 1.777(2)
O1 C1 1.322(3)
O1 H15 0.828(18)
O2 C1 1.215(3)
O3 C10 1.302(3)
O3 H16 0.822(18)
O4 C10 1.223(3)
N1 C11 1.459(3)
N1 H1 0.812(17)
C1 C2 1.474(3)
C2 C3 1.327(4)
C2 H2 0.9500
C3 C4 1.467(4)
C3 H3 0.9500
C4 C5 1.394(4)
C4 C9 1.404(4)
C5 C6 1.391(4)
C5 H5 0.9500
C6 C7 1.381(4)
C6 H6 0.9500
C7 C8 1.399(3)
C8 C9 1.383(4)
C8 H8 0.9500
C9 H9 0.9500
C10 C11 1.531(3)
C11 C12 1.537(4)
C11 H11 1.0000
C12 C13 1.527(4)
C12 C14 1.531(4)
C12 H12 1.0000
C13 H13A 0.9800
C13 H13B 0.9800
C13 H13C 0.9800
C14 H14A 0.9800
C14 H14B 0.9800
C14 H14C 0.9800

loop_
_geom_hbond_atom_site_label_D
_geom_hbond_atom_site_label_H
_geom_hbond_atom_site_label_A
_geom_hbond_distance_DH
_geom_hbond_distance_HA
_geom_hbond_distance_DA
_geom_hbond_angle_DHA
_geom_hbond_site_symmetry_A
O1 H15 O4 0.828(18) 1.844(19) 2.663(2) 170(3) 2_576
O3 H16 O2 0.822(18) 1.830(19) 2.648(2) 173(3) 2_576
N1 H1 O2 0.812(17) 2.15(2) 2.929(3) 162(3) 2_566
C5 H5 O6 0.95 2.34 3.207(3) 150.9 1_565

loop_
_geom_torsion_atom_site_label_1
_geom_torsion_atom_site_label_2
_geom_torsion_atom_site_label_3
_geom_torsion_atom_site_label_4
_geom_torsion
O6 S1 N1 C11 -171.51(18)
O5 S1 N1 C11 -41.4(2)
C7 S1 N1 C11 73.8(2)
O2 C1 C2 C3 177.6(2)
O1 C1 C2 C3 -2.5(3)
C1 C2 C3 C4 -179.2(2)
C2 C3 C4 C5 179.0(2)
C2 C3 C4 C9 -1.1(4)
C9 C4 C5 C6 1.5(3)
C3 C4 C5 C6 -178.6(2)
C4 C5 C6 C7 -0.8(4)
C5 C6 C7 C8 -0.5(3)
C5 C6 C7 S1 177.50(18)
O6 S1 C7 C6 141.82(19)
O5 S1 C7 C6 11.4(2)
N1 S1 C7 C6 -104.3(2)
O6 S1 C7 C8 -40.2(2)
O5 S1 C7 C8 -170.62(18)
N1 S1 C7 C8 73.7(2)
C6 C7 C8 C9 1.1(3)
S1 C7 C8 C9 -176.90(18)
C7 C8 C9 C4 -0.4(3)
C5 C4 C9 C8 -0.9(3)
C3 C4 C9 C8 179.2(2)
S1 N1 C11 C10 -73.3(2)
S1 N1 C11 C12 165.38(17)
O4 C10 C11 N1 -44.8(3)
O3 C10 C11 N1 134.6(2)
O4 C10 C11 C12 75.6(3)
O3 C10 C11 C12 -105.0(2)
N1 C11 C12 C13 172.5(2)
C10 C11 C12 C13 50.7(3)
N1 C11 C12 C14 -63.6(3)
C10 C11 C12 C14 174.6(2)
